data_2211753
loop_
_publ_author_name
'Harrison, William T. A.'
'Slawin, Alexandra M. Z.'
'Sharma, Raj Pal'
'Sharma, Upendra'
'Bhama, Shekar'

_publ_section_title
;
 Diaquabis(ethylenediamine)copper(II) bis(4-nitrobenzoate)
;
_journal_coeditor_code CF2072
_journal_issue 1
_journal_name_full 'Acta Crystallographica Section E'
_journal_page_first m178
_journal_page_last m180
_journal_paper_doi 10.1107/S1600536806052901
_journal_volume 63
_journal_year 2007
_chemical_formula_iupac '[Cu (C2 H8 N2)2 (H2 O)2] (C7 H4 N O4)2'
_chemical_formula_moiety 'C4 H20 Cu N4 O2 2+, 2 C7 H4 N O4 -'
_chemical_formula_sum 'C18 H28 Cu N6 O10'
_chemical_formula_weight 552.00
_chemical_name_systematic
;
Diaquabis(ethylenediamine)copper(II) bis(4-nitrobenzoate)
;
_space_group_IT_number 2
_symmetry_cell_setting triclinic
_symmetry_space_group_name_Hall '-P 1'
_symmetry_space_group_name_H-M 'P -1'
_atom_sites_solution_hydrogens geom
_atom_sites_solution_primary direct
_atom_sites_solution_secondary difmap
_audit_creation_method SHELXL-97
_cell_angle_alpha 95.48(2)
_cell_angle_beta 98.43(2)
_cell_angle_gamma 114.26(2)
_cell_formula_units_Z 1
_cell_length_a 6.0019(5)
_cell_length_b 7.1230(4)
_cell_length_c 15.370(2)
_cell_measurement_reflns_used 2340
_cell_measurement_temperature 93(2)
_cell_measurement_theta_max 28.19
_cell_measurement_theta_min 2.72
_cell_volume 583.69(15)
_computing_cell_refinement CrystalClear
_computing_data_collection 'CrystalClear (Rigaku, 2004)'
_computing_data_reduction CrystalClear
_computing_molecular_graphics 'ORTEP-3 (Farrugia, 1997)'
_computing_publication_material SHELXL97
_computing_structure_refinement 'SHELXL97 (Sheldrick, 1997)'
_computing_structure_solution 'SHELXS97 (Sheldrick, 1997)'
_diffrn_ambient_temperature 93(2)
_diffrn_detector_area_resol_mean 0.83
_diffrn_measured_fraction_theta_full 0.935
_diffrn_measured_fraction_theta_max 0.935
_diffrn_measurement_device_type 'Rigaku Mercury CCD'
_diffrn_measurement_method '\f and \w'
_diffrn_radiation_monochromator confocal
_diffrn_radiation_source 'rotating anode'
_diffrn_radiation_type MoK\a
_diffrn_radiation_wavelength 0.71073
_diffrn_reflns_av_R_equivalents 0.0150
_diffrn_reflns_av_sigmaI/netI 0.0321
_diffrn_reflns_limit_h_max 7
_diffrn_reflns_limit_h_min -5
_diffrn_reflns_limit_k_max 8
_diffrn_reflns_limit_k_min -6
_diffrn_reflns_limit_l_max 18
_diffrn_reflns_limit_l_min -18
_diffrn_reflns_number 3754
_diffrn_reflns_theta_full 25.33
_diffrn_reflns_theta_max 25.33
_diffrn_reflns_theta_min 2.72
_diffrn_standards_number 0
_exptl_absorpt_coefficient_mu 1.002
_exptl_absorpt_correction_T_max 1.000
_exptl_absorpt_correction_T_min 0.856
_exptl_absorpt_correction_type multi-scan
_exptl_absorpt_process_details '(ABSCOR; Higashi, 1995)'
_exptl_crystal_colour purple
_exptl_crystal_density_diffrn 1.570
_exptl_crystal_density_method 'not measured'
_exptl_crystal_description cube
_exptl_crystal_F_000 287
_exptl_crystal_size_max 0.10
_exptl_crystal_size_mid 0.10
_exptl_crystal_size_min 0.10
_refine_diff_density_max 0.425
_refine_diff_density_min -0.438
_refine_ls_extinction_method none
_refine_ls_goodness_of_fit_ref 1.079
_refine_ls_hydrogen_treatment constr
_refine_ls_matrix_type full
_refine_ls_number_parameters 160
_refine_ls_number_reflns 2005
_refine_ls_number_restraints 0
_refine_ls_restrained_S_all 1.079
_refine_ls_R_factor_all 0.0360
_refine_ls_R_factor_gt 0.0345
_refine_ls_shift/su_max 0.002
_refine_ls_shift/su_mean 0.000
_refine_ls_structure_factor_coef Fsqd
_refine_ls_weighting_details 'calc w=1/[\s^2^(Fo^2^)+(0.0337P)^2^+0.5044P] where P=(Fo^2^+2Fc^2^)/3'
_refine_ls_weighting_scheme calc
_refine_ls_wR_factor_gt 0.0753
_refine_ls_wR_factor_ref 0.0768
_reflns_number_gt 1930
_reflns_number_total 2005
_reflns_threshold_expression I>2\s(I)
_cod_data_source_file cf2072.cif
_cod_data_source_block I
_cod_database_code 2211753
_cod_database_fobs_code 2211753

loop_
_symmetry_equiv_pos_as_xyz
'x, y, z'
'-x, -y, -z'

loop_
_atom_site_type_symbol
_atom_site_label
_atom_site_fract_x
_atom_site_fract_y
_atom_site_fract_z
_atom_site_U_iso_or_equiv
_atom_site_adp_type
_atom_site_calc_flag
_atom_site_refinement_flags
_atom_site_occupancy
Cu Cu1 0.5000 0.5000 0.5000 0.01301(14) Uani d S 1
C C1 0.3527(4) 0.4877(4) 0.66944(15) 0.0177(5) Uani d . 1
H H1A 0.2872 0.4000 0.7143 0.021 Uiso calc R 1
H H1B 0.2922 0.5978 0.6710 0.021 Uiso calc R 1
C C2 0.6352(4) 0.5864(4) 0.69053(15) 0.0177(5) Uani d . 1
H H2A 0.6998 0.6899 0.7465 0.021 Uiso calc R 1
H H2B 0.6960 0.4780 0.6983 0.021 Uiso calc R 1
N N1 0.2647(3) 0.3572(3) 0.57892(12) 0.0131(4) Uani d . 1
H H1 0.1061 0.3396 0.5551 0.016 Uiso calc R 1
H H2 0.2599 0.2274 0.5826 0.016 Uiso calc R 1
N N2 0.7230(3) 0.6905(3) 0.61493(12) 0.0138(4) Uani d . 1
H H3 0.8861 0.7141 0.6160 0.017 Uiso calc R 1
H H4 0.7145 0.8170 0.6191 0.017 Uiso calc R 1
O O1 0.7238(3) 0.2674(2) 0.51837(10) 0.0158(4) Uani d . 1
H H5 0.7064 0.1756 0.4710 0.019 Uiso d R 1
H H6 0.6952 0.1896 0.5589 0.019 Uiso d R 1
C C3 0.4867(4) 0.1037(3) 0.78913(14) 0.0139(5) Uani d . 1
C C4 0.7093(5) 0.2037(5) 0.85044(17) 0.0297(6) Uani d . 1
H H4A 0.8620 0.2341 0.8313 0.036 Uiso calc R 1
C C5 0.7131(5) 0.2603(5) 0.93950(17) 0.0354(7) Uani d . 1
H H5A 0.8666 0.3270 0.9818 0.042 Uiso calc R 1
C C6 0.4916(4) 0.2183(3) 0.96539(15) 0.0167(5) Uani d . 1
C C7 0.2672(5) 0.1185(5) 0.90654(17) 0.0350(7) Uani d . 1
H H7 0.1152 0.0891 0.9262 0.042 Uiso calc R 1
C C8 0.2663(5) 0.0614(5) 0.81761(17) 0.0330(7) Uani d . 1
H H8 0.1120 -0.0078 0.7759 0.040 Uiso calc R 1
C C9 0.4873(4) 0.0454(3) 0.69155(14) 0.0136(5) Uani d . 1
N N3 0.4942(4) 0.2855(3) 1.05959(13) 0.0222(5) Uani d . 1
O O2 0.6956(3) 0.0885(2) 0.67087(10) 0.0171(4) Uani d . 1
O O3 0.2795(3) -0.0400(2) 0.63757(10) 0.0183(4) Uani d . 1
O O4 0.6929(4) 0.3750(4) 1.11118(13) 0.0516(6) Uani d . 1
O O5 0.2963(4) 0.2486(4) 1.08147(13) 0.0499(6) Uani d . 1

loop_
_atom_site_aniso_label
_atom_site_aniso_U_11
_atom_site_aniso_U_22
_atom_site_aniso_U_33
_atom_site_aniso_U_12
_atom_site_aniso_U_13
_atom_site_aniso_U_23
Cu1 0.0109(2) 0.0139(2) 0.0121(2) 0.00344(16) 0.00238(15) 0.00153(15)
C1 0.0215(13) 0.0168(13) 0.0140(11) 0.0066(10) 0.0070(10) 0.0020(9)
C2 0.0204(13) 0.0176(13) 0.0124(11) 0.0065(10) 0.0012(10) 0.0017(9)
N1 0.0124(9) 0.0120(10) 0.0152(9) 0.0059(8) 0.0019(8) 0.0018(7)
N2 0.0111(9) 0.0127(10) 0.0172(10) 0.0048(8) 0.0037(8) 0.0017(8)
O1 0.0175(8) 0.0155(8) 0.0158(8) 0.0080(7) 0.0046(7) 0.0032(6)
C3 0.0172(12) 0.0093(12) 0.0164(11) 0.0067(9) 0.0034(9) 0.0025(9)
C4 0.0155(13) 0.0513(18) 0.0181(13) 0.0107(12) 0.0046(10) 0.0028(12)
C5 0.0165(14) 0.0567(19) 0.0168(13) 0.0039(13) -0.0026(11) -0.0018(12)
C6 0.0261(13) 0.0135(12) 0.0118(11) 0.0096(10) 0.0050(10) 0.0015(9)
C7 0.0181(14) 0.063(2) 0.0184(13) 0.0124(13) 0.0080(11) -0.0036(13)
C8 0.0153(13) 0.0508(18) 0.0197(13) 0.0038(12) 0.0034(11) -0.0050(12)
C9 0.0191(12) 0.0086(11) 0.0152(11) 0.0073(9) 0.0047(10) 0.0037(9)
N3 0.0327(13) 0.0195(11) 0.0138(10) 0.0106(10) 0.0052(10) 0.0020(8)
O2 0.0167(8) 0.0188(9) 0.0183(8) 0.0086(7) 0.0075(7) 0.0038(7)
O3 0.0162(9) 0.0215(9) 0.0135(8) 0.0054(7) 0.0027(7) -0.0005(6)
O4 0.0385(13) 0.0721(16) 0.0171(10) 0.0033(11) 0.0003(10) -0.0118(10)
O5 0.0417(13) 0.0851(18) 0.0219(11) 0.0273(12) 0.0131(10) -0.0052(11)

loop_
_atom_type_symbol
_atom_type_description
_atom_type_scat_dispersion_real
_atom_type_scat_dispersion_imag
_atom_type_scat_source
C C 0.0033 0.0016 'International Tables Vol C Tables 4.2.6.8 and 6.1.1.4'
H H 0.0000 0.0000 'International Tables Vol C Tables 4.2.6.8 and 6.1.1.4'
N N 0.0061 0.0033 'International Tables Vol C Tables 4.2.6.8 and 6.1.1.4'
O O 0.0106 0.0060 'International Tables Vol C Tables 4.2.6.8 and 6.1.1.4'
Cu Cu 0.3201 1.2651 'International Tables Vol C Tables 4.2.6.8 and 6.1.1.4'

loop_
_geom_angle_atom_site_label_1
_geom_angle_atom_site_label_2
_geom_angle_atom_site_label_3
_geom_angle_site_symmetry_1
_geom_angle_site_symmetry_3
_geom_angle
N1 Cu1 N1 2_666 . 180.0
N1 Cu1 N2 2_666 . 95.08(7)
N1 Cu1 N2 . . 84.92(7)
N1 Cu1 N2 2_666 2_666 84.92(7)
N1 Cu1 N2 . 2_666 95.08(7)
N2 Cu1 N2 . 2_666 180.0
O1 Cu1 N1 . . 92.58(7)
O1 Cu1 N2 . . 89.44(7)
O1 Cu1 N1 . 2_666 87.42(7)
O1 Cu1 N2 . 2_666 90.56(7)
O1 Cu1 N1 2_666 2_666 92.58(7)
O1 Cu1 N2 2_666 2_666 89.44(7)
O1 Cu1 N1 2_666 . 87.42(7)
O1 Cu1 N2 2_666 . 90.56(7)
O1 Cu1 O1 . 2_666 180.0
N1 C1 C2 . . 108.30(18)
N1 C1 H1A . . 110.0
C2 C1 H1A . . 110.0
N1 C1 H1B . . 110.0
C2 C1 H1B . . 110.0
H1A C1 H1B . . 108.4
N2 C2 C1 . . 107.83(18)
N2 C2 H2A . . 110.1
C1 C2 H2A . . 110.1
N2 C2 H2B . . 110.1
C1 C2 H2B . . 110.1
H2A C2 H2B . . 108.5
C1 N1 Cu1 . . 109.03(13)
C1 N1 H1 . . 109.9
Cu1 N1 H1 . . 109.9
C1 N1 H2 . . 109.9
Cu1 N1 H2 . . 109.9
H1 N1 H2 . . 108.3
C2 N2 Cu1 . . 107.93(14)
C2 N2 H3 . . 110.1
Cu1 N2 H3 . . 110.1
C2 N2 H4 . . 110.1
Cu1 N2 H4 . . 110.1
H3 N2 H4 . . 108.4
H5 O1 H6 . . 101.3
C8 C3 C4 . . 119.0(2)
C8 C3 C9 . . 121.0(2)
C4 C3 C9 . . 119.9(2)
C3 C4 C5 . . 120.9(2)
C3 C4 H4A . . 119.6
C5 C4 H4A . . 119.6
C6 C5 C4 . . 118.6(2)
C6 C5 H5A . . 120.7
C4 C5 H5A . . 120.7
C5 C6 C7 . . 122.1(2)
C5 C6 N3 . . 119.1(2)
C7 C6 N3 . . 118.8(2)
C6 C7 C8 . . 118.6(2)
C6 C7 H7 . . 120.7
C8 C7 H7 . . 120.7
C3 C8 C7 . . 120.8(2)
C3 C8 H8 . . 119.6
C7 C8 H8 . . 119.6
O2 C9 O3 . . 125.2(2)
O2 C9 C3 . . 117.2(2)
O3 C9 C3 . . 117.57(19)
O4 N3 O5 . . 123.0(2)
O4 N3 C6 . . 118.6(2)
O5 N3 C6 . . 118.4(2)

loop_
_geom_bond_atom_site_label_1
_geom_bond_atom_site_label_2
_geom_bond_site_symmetry_2
_geom_bond_distance
_geom_bond_publ_flag
Cu1 N1 2_666 2.0146(18) ?
Cu1 N1 . 2.0146(18) y
Cu1 N2 . 2.0272(19) y
Cu1 N2 2_666 2.0272(19) ?
Cu1 O1 . 2.5369(17) y
Cu1 O1 2_666 2.5369(17) n
C1 N1 . 1.488(3) ?
C1 C2 . 1.513(3) ?
C1 H1A . 0.990 ?
C1 H1B . 0.990 ?
C2 N2 . 1.483(3) ?
C2 H2A . 0.990 ?
C2 H2B . 0.990 ?
N1 H1 . 0.920 ?
N1 H2 . 0.920 ?
N2 H3 . 0.920 ?
N2 H4 . 0.920 ?
O1 H5 . 0.8941 ?
O1 H6 . 0.8625 ?
C3 C8 . 1.378(3) ?
C3 C4 . 1.379(3) ?
C3 C9 . 1.519(3) ?
C4 C5 . 1.384(4) ?
C4 H4A . 0.950 ?
C5 C6 . 1.366(4) ?
C5 H5A . 0.950 ?
C6 C7 . 1.368(4) ?
C6 N3 . 1.477(3) ?
C7 C8 . 1.387(4) ?
C7 H7 . 0.950 ?
C8 H8 . 0.950 ?
C9 O2 . 1.256(3) y
C9 O3 . 1.261(3) y
N3 O4 . 1.208(3) ?
N3 O5 . 1.212(3) ?

loop_
_geom_hbond_atom_site_label_D
_geom_hbond_atom_site_label_H
_geom_hbond_atom_site_label_A
_geom_hbond_site_symmetry_A
_geom_hbond_distance_DH
_geom_hbond_distance_HA
_geom_hbond_distance_DA
_geom_hbond_angle_DHA
N1 H1 O1 1_455 0.92 2.11 3.018(2) 170
N1 H2 O3 . 0.92 2.20 3.081(2) 161
N2 H3 O3 1_665 0.92 2.24 3.037(3) 145
N2 H4 O2 1_565 0.92 2.07 2.960(2) 162
O1 H5 O3 2_656 0.89 1.88 2.754(2) 166
O1 H6 O2 . 0.86 1.93 2.767(2) 164

loop_
_geom_torsion_atom_site_label_1
_geom_torsion_atom_site_label_2
_geom_torsion_atom_site_label_3
_geom_torsion_atom_site_label_4
_geom_torsion_site_symmetry_1
_geom_torsion
N1 C1 C2 N2 . 51.7(2)
C2 C1 N1 Cu1 . -36.6(2)
N2 Cu1 N1 C1 . 11.08(14)
N2 Cu1 N1 C1 2_666 -168.92(14)
C1 C2 N2 Cu1 . -41.2(2)
N1 Cu1 N2 C2 2_666 -163.03(14)
N1 Cu1 N2 C2 . 16.97(14)
C8 C3 C4 C5 . 0.3(4)
C9 C3 C4 C5 . 179.3(2)
C3 C4 C5 C6 . -1.1(4)
C4 C5 C6 C7 . 1.4(4)
C4 C5 C6 N3 . -177.6(2)
C5 C6 C7 C8 . -0.9(4)
N3 C6 C7 C8 . 178.1(2)
C4 C3 C8 C7 . 0.2(4)
C9 C3 C8 C7 . -178.8(3)
C6 C7 C8 C3 . 0.1(5)
C8 C3 C9 O2 . -179.8(2)
C4 C3 C9 O2 . 1.3(3)
C8 C3 C9 O3 . 1.1(3)
C4 C3 C9 O3 . -177.8(2)
C5 C6 N3 O4 . -0.3(4)
C7 C6 N3 O4 . -179.4(3)
C5 C6 N3 O5 . 179.4(3)
C7 C6 N3 O5 . 0.4(4)
